data_1573385
_journal_paper_doi 10.1039/D4DT02923B
_chemical_formula_moiety 'C31 H40 Al N O5, 2(C4 H8 O)'
_chemical_formula_sum 'C39 H56 Al N O7'
_chemical_formula_weight 677.82
_space_group_crystal_system orthorhombic
_space_group_IT_number 61
_space_group_name_Hall '-P 2ac 2ab'
_space_group_name_H-M_alt 'P b c a'
_atom_sites_solution_hydrogens mixed
_audit_creation_date 2019-11-04
_audit_creation_method
;
Olex2 1.2
(compiled 2018.05.29 svn.r3508 for OlexSys, GUI svn.r5506)
;
_audit_update_record
;
2023-03-10 deposited with the CCDC.	2024-11-28 downloaded from the CCDC.
;
_cell_angle_alpha 90
_cell_angle_beta 90
_cell_angle_gamma 90
_cell_formula_units_Z 8
_cell_length_a 14.5245(3)
_cell_length_b 19.8710(3)
_cell_length_c 25.5065(4)
_cell_measurement_reflns_used 21002
_cell_measurement_temperature 113(2)
_cell_measurement_theta_max 26.7970
_cell_measurement_theta_min 2.1190
_cell_volume 7361.6(2)
_computing_cell_refinement 'CrysAlisPro 1.171.41.36a (Rigaku OD, 2019)'
_computing_data_collection 'CrysAlisPro 1.171.41.36a (Rigaku OD, 2019)'
_computing_data_reduction 'CrysAlisPro 1.171.41.36a (Rigaku OD, 2019)'
_computing_molecular_graphics 'Olex2 (Dolomanov et al., 2009)'
_computing_publication_material 'Olex2 (Dolomanov et al., 2009)'
_computing_structure_refinement 'XL (Sheldrick, 2008)'
_computing_structure_solution 'ShelXT (Sheldrick, 2015)'
_diffrn_ambient_temperature 113(2)
_diffrn_detector 'Hybrid Pixel Array Detector'
_diffrn_detector_area_resol_mean 10.0000
_diffrn_measured_fraction_theta_full 1.000
_diffrn_measured_fraction_theta_max 0.950
_diffrn_measurement_details
;
List of Runs (angles in degrees, time in seconds):

  # Type    Start    End  Width  t~exp~   \w     \q     \k     \f   Frames
#--------------------------------------------------------------------------
  1  \w    -38.00 -10.00   0.50   63.40    --   10.60 -46.00 -12.00   56
  2  \w     14.00  39.00   0.50   63.40    --   10.60  46.00 136.00   50
  3  \w    -57.00 -32.00   0.50   63.40    --  -10.90 -46.00 -12.00   50
  4  \w    -32.00  12.00   0.50   63.40    --  -10.90  46.00 136.00   88
  5  \w     34.00  73.00   0.50   63.40    --   10.60  77.00-180.00   78
  6  \w    -20.00  81.00   0.50   63.40    --   10.60  57.00  90.00  202
  7  \w    -35.00  35.00   0.50   63.40    --  -10.90  77.00 -90.00  140
  8  \w    -52.00  14.00   0.50   63.40    --  -10.90 -77.00 -90.00  132
;
_diffrn_measurement_device 'four-circle diffractometer'
_diffrn_measurement_device_type 'XtaLAB Pro II AFC12 (RINC): Kappa single'
_diffrn_measurement_method '\w scans'
_diffrn_orient_matrix_type 'CrysAlisPro convention (1999,Acta A55,543-557)'
_diffrn_orient_matrix_UB_11 -0.0453458000
_diffrn_orient_matrix_UB_12 -0.0088756000
_diffrn_orient_matrix_UB_13 0.0076238000
_diffrn_orient_matrix_UB_21 -0.0041157000
_diffrn_orient_matrix_UB_22 0.0307323000
_diffrn_orient_matrix_UB_23 0.0139600000
_diffrn_orient_matrix_UB_31 -0.0175620000
_diffrn_orient_matrix_UB_32 0.0158479000
_diffrn_orient_matrix_UB_33 -0.0228299000
_diffrn_radiation_monochromator mirror
_diffrn_radiation_probe x-ray
_diffrn_radiation_type MoK\a
_diffrn_radiation_wavelength 0.71073
_diffrn_reflns_av_R_equivalents 0.0419
_diffrn_reflns_av_unetI/netI 0.0316
_diffrn_reflns_Laue_measured_fraction_full 1.000
_diffrn_reflns_Laue_measured_fraction_max 0.950
_diffrn_reflns_limit_h_max 18
_diffrn_reflns_limit_h_min -17
_diffrn_reflns_limit_k_max 24
_diffrn_reflns_limit_k_min -25
_diffrn_reflns_limit_l_max 32
_diffrn_reflns_limit_l_min -31
_diffrn_reflns_number 47369
_diffrn_reflns_point_group_measured_fraction_full 1.000
_diffrn_reflns_point_group_measured_fraction_max 0.950
_diffrn_reflns_theta_full 25.242
_diffrn_reflns_theta_max 27.129
_diffrn_reflns_theta_min 1.911
_diffrn_source 'micro-focus sealed X-ray tube'
_diffrn_source_type 'Rigaku (Mo) X-ray Source'
_exptl_absorpt_coefficient_mu 0.104
_exptl_absorpt_correction_T_max 1.00000
_exptl_absorpt_correction_T_min 0.56814
_exptl_absorpt_correction_type multi-scan
_exptl_absorpt_process_details
;
CrysAlisPro 1.171.41.36a (Rigaku Oxford Diffraction, 2019)
Empirical absorption correction using spherical harmonics,
 implemented in SCALE3 ABSPACK scaling algorithm.
;
_exptl_crystal_colour 'clear light colourless'
_exptl_crystal_colour_lustre clear
_exptl_crystal_colour_modifier light
_exptl_crystal_colour_primary colourless
_exptl_crystal_density_diffrn 1.223
_exptl_crystal_description block
_exptl_crystal_F_000 2928
_exptl_crystal_size_max 0.21
_exptl_crystal_size_mid 0.2
_exptl_crystal_size_min 0.16
_refine_diff_density_max 0.470
_refine_diff_density_min -0.323
_refine_diff_density_rms 0.047
_refine_ls_extinction_method none
_refine_ls_goodness_of_fit_ref 1.038
_refine_ls_hydrogen_treatment mixed
_refine_ls_matrix_type full
_refine_ls_number_parameters 445
_refine_ls_number_reflns 7746
_refine_ls_number_restraints 234
_refine_ls_restrained_S_all 1.086
_refine_ls_R_factor_all 0.0598
_refine_ls_R_factor_gt 0.0456
_refine_ls_shift/su_max 0.001
_refine_ls_shift/su_mean 0.000
_refine_ls_structure_factor_coef Fsqd
_refine_ls_weighting_details 'w=1/[\s^2^(Fo^2^)+(0.0564P)^2^+3.9741P] where P=(Fo^2^+2Fc^2^)/3'
_refine_ls_weighting_scheme calc
_refine_ls_wR_factor_gt 0.1144
_refine_ls_wR_factor_ref 0.1217
_reflns_Friedel_coverage 0.000
_reflns_number_gt 6262
_reflns_number_total 7746
_reflns_threshold_expression 'I > 2\s(I)'
_cod_data_source_file d4dt02923b3.cif
_cod_data_source_block somesh
_cod_database_code 1573385
_shelx_shelxl_version_number 2014/7
_chemical_oxdiff_formula 'C33 H43 Al1 O4'
_shelx_space_group_comment
;
The symmetry employed for this shelxl refinement is uniquely defined
by the following loop, which should always be used as a source of
symmetry information in preference to the above space-group names.
They are only intended as comments.
;
_shelx_estimated_absorpt_t_max 0.984
_shelx_estimated_absorpt_t_min 0.978
_diffrn_oxdiff_digest_frames
;
010aead10159aa48b5624324b78e8df19e000259b9e
;
_reflns_odcompleteness_completeness 99.65
_reflns_odcompleteness_iscentric 1
_reflns_odcompleteness_theta 26.32
_olex2_refinement_description
;
1. Fixed Uiso
 At 1.2 times of:
  All C(H) groups, All C(H,H) groups
 At 1.5 times of:
  All C(H,H,H) groups
2. Uiso/Uaniso restraints and constraints
Uanis(C1) \\sim Ueq, Uanis(C2) \\sim Ueq, Uanis(C3) \\sim Ueq, Uanis(C4) \\sim
Ueq, Uanis(C5) \\sim Ueq, Uanis(C6) \\sim Ueq, Uanis(C7) \\sim Ueq, Uanis(C8)
\\sim Ueq, Uanis(C9) \\sim Ueq, Uanis(C10) \\sim Ueq, Uanis(C11) \\sim Ueq,
Uanis(C12) \\sim Ueq, Uanis(C13) \\sim Ueq, Uanis(C14) \\sim Ueq, Uanis(C15)
\\sim Ueq, Uanis(C16) \\sim Ueq, Uanis(C17) \\sim Ueq, Uanis(C18) \\sim Ueq,
Uanis(C19) \\sim Ueq, Uanis(C20) \\sim Ueq, Uanis(C21) \\sim Ueq, Uanis(C22)
\\sim Ueq, Uanis(C23) \\sim Ueq, Uanis(C24) \\sim Ueq, Uanis(C25) \\sim Ueq,
Uanis(C26) \\sim Ueq, Uanis(C27) \\sim Ueq, Uanis(C28) \\sim Ueq, Uanis(C29)
\\sim Ueq, Uanis(C30) \\sim Ueq, Uanis(C31) \\sim Ueq, Uanis(C32) \\sim Ueq,
Uanis(C33) \\sim Ueq, Uanis(C34) \\sim Ueq, Uanis(C35) \\sim Ueq, Uanis(C36)
\\sim Ueq, Uanis(C37) \\sim Ueq, Uanis(C38) \\sim Ueq, Uanis(C39) \\sim Ueq:
with sigma of 0.005 and sigma for terminal atoms of 0.005
3.a Secondary CH2 refined with riding coordinates:
 C1(H1A,H1B), C13(H13A,H13B), C25(H25A,H25B), C32(H32A,H32B), C33(H33A,H33B),
 C34(H34A,H34B), C35(H35A,H35B), C36(H36A,H36B), C37(H37A,H37B), C38(H38A,H38B),
  C39(H39A,H39B)
3.b Aromatic/amide H refined with riding coordinates:
 C3(H3), C5(H5A), C17(H17), C19(H19), C27(H27), C28(H28), C29(H29), C30(H30),
 C31(H31)
3.c Idealised Me refined as rotating group:
 C8(H8A,H8B,H8C), C10(H10A,H10B,H10C), C11(H11A,H11B,H11C), C12(H12A,H12B,
 H12C), C20(H20A,H20B,H20C), C22(H22A,H22B,H22C), C23(H23A,H23B,H23C), C24(H24A,
 H24B,H24C)
;
_olex2_submission_special_instructions 'No special instructions were received'
_oxdiff_exptl_absorpt_empirical_details
;
Empirical correction (ABSPACK) includes:
- Absorption correction using spherical harmonics
- Frame scaling
;
_oxdiff_exptl_absorpt_empirical_full_max 1.390
_oxdiff_exptl_absorpt_empirical_full_min 0.727

loop_
_space_group_symop_operation_xyz
'x, y, z'
'-x+1/2, -y, z+1/2'
'-x, y+1/2, -z+1/2'
'x+1/2, -y+1/2, -z'
'-x, -y, -z'
'x-1/2, y, -z-1/2'
'x, -y-1/2, z-1/2'
'-x-1/2, y-1/2, z'

loop_
_atom_site_label
_atom_site_type_symbol
_atom_site_fract_x
_atom_site_fract_y
_atom_site_fract_z
_atom_site_U_iso_or_equiv
_atom_site_adp_type
_atom_site_occupancy
_atom_site_site_symmetry_order
_atom_site_calc_flag
_atom_site_refinement_flags_posn
_atom_site_refinement_flags_adp
_atom_site_refinement_flags_occupancy
_atom_site_disorder_assembly
_atom_site_disorder_group
Al1 Al 0.52054(3) 0.51674(2) 0.55369(2) 0.01797(12) Uani 1 1 d . . . . .
O1 O 0.25949(10) 0.43087(6) 0.76962(5) 0.0385(3) Uani 1 1 d . . . . .
O2 O 0.48137(8) 0.45290(5) 0.59506(4) 0.0225(2) Uani 1 1 d . . . . .
O3 O 0.83920(8) 0.69126(6) 0.69967(4) 0.0303(3) Uani 1 1 d . . . . .
O4 O 0.63292(7) 0.54808(6) 0.55801(4) 0.0222(2) Uani 1 1 d . . . . .
O5 O 0.44412(8) 0.54201(6) 0.50150(4) 0.0203(2) Uani 1 1 d . . . . .
N1 N 0.47542(9) 0.59072(6) 0.60602(5) 0.0183(3) Uani 1 1 d . . . . .
C1 C 0.38131(10) 0.57179(8) 0.62507(6) 0.0209(3) Uani 1 1 d . U . . .
H1A H 0.3394 0.5691 0.5945 0.025 Uiso 1 1 calc R . . . .
H1B H 0.3583 0.6080 0.6483 0.025 Uiso 1 1 calc R . . . .
C2 C 0.37706(11) 0.50551(8) 0.65465(6) 0.0201(3) Uani 1 1 d . U . . .
C3 C 0.32066(11) 0.50206(8) 0.69907(6) 0.0232(3) Uani 1 1 d . U . . .
H3 H 0.2883 0.5408 0.7108 0.028 Uiso 1 1 calc R . . . .
C4 C 0.31260(12) 0.44161(8) 0.72570(6) 0.0261(4) Uani 1 1 d . U . . .
C5 C 0.36061(11) 0.38562(8) 0.70831(6) 0.0239(3) Uani 1 1 d . U . . .
H5A H 0.3537 0.3444 0.7268 0.029 Uiso 1 1 calc R . . . .
C6 C 0.41837(11) 0.38729(8) 0.66500(6) 0.0207(3) Uani 1 1 d . U . . .
C7 C 0.42604(10) 0.44902(8) 0.63731(6) 0.0200(3) Uani 1 1 d . U . . .
C8 C 0.22425(13) 0.48895(9) 0.79495(7) 0.0337(4) Uani 1 1 d . U . . .
H8A H 0.1807 0.5118 0.7716 0.051 Uiso 1 1 calc GR . . . .
H8B H 0.2751 0.5195 0.8035 0.051 Uiso 1 1 calc GR . . . .
H8C H 0.1926 0.4757 0.8273 0.051 Uiso 1 1 calc GR . . . .
C9 C 0.47485(11) 0.32519(8) 0.64961(6) 0.0229(3) Uani 1 1 d . U . . .
C10 C 0.45145(13) 0.26349(8) 0.68337(7) 0.0291(4) Uani 1 1 d . U . . .
H10A H 0.4623 0.2741 0.7204 0.044 Uiso 1 1 calc GR . . . .
H10B H 0.4905 0.2256 0.6729 0.044 Uiso 1 1 calc GR . . . .
H10C H 0.3866 0.2515 0.6783 0.044 Uiso 1 1 calc GR . . . .
C11 C 0.57731(12) 0.34112(9) 0.65828(7) 0.0288(4) Uani 1 1 d . U . . .
H11A H 0.5945 0.3806 0.6375 0.043 Uiso 1 1 calc GR . . . .
H11B H 0.6146 0.3025 0.6474 0.043 Uiso 1 1 calc GR . . . .
H11C H 0.5881 0.3504 0.6955 0.043 Uiso 1 1 calc GR . . . .
C12 C 0.45709(12) 0.30539(8) 0.59212(6) 0.0267(4) Uani 1 1 d . U . . .
H12A H 0.3916 0.2953 0.5873 0.040 Uiso 1 1 calc GR . . . .
H12B H 0.4938 0.2656 0.5833 0.040 Uiso 1 1 calc GR . . . .
H12C H 0.4746 0.3428 0.5691 0.040 Uiso 1 1 calc GR . . . .
C13 C 0.54064(11) 0.59064(8) 0.65142(6) 0.0194(3) Uani 1 1 d . U . . .
H13A H 0.5418 0.5449 0.6669 0.023 Uiso 1 1 calc R . . . .
H13B H 0.5170 0.6218 0.6785 0.023 Uiso 1 1 calc R . . . .
C14 C 0.63788(11) 0.61087(8) 0.63763(6) 0.0198(3) Uani 1 1 d . U . . .
C15 C 0.67846(11) 0.58963(8) 0.59098(6) 0.0200(3) Uani 1 1 d . U . . .
C16 C 0.76938(11) 0.61034(8) 0.57821(6) 0.0214(3) Uani 1 1 d . U . . .
C17 C 0.81774(11) 0.64573(8) 0.61617(6) 0.0235(3) Uani 1 1 d . U . . .
H17 H 0.8790 0.6595 0.6088 0.028 Uiso 1 1 calc R . . . .
C18 C 0.77952(11) 0.66176(8) 0.66471(6) 0.0229(3) Uani 1 1 d . U . . .
C19 C 0.68831(11) 0.64697(8) 0.67483(6) 0.0208(3) Uani 1 1 d . U . . .
H19 H 0.6603 0.6611 0.7066 0.025 Uiso 1 1 calc R . . . .
C20 C 0.80344(14) 0.71045(10) 0.74898(7) 0.0369(4) Uani 1 1 d . U . . .
H20A H 0.7584 0.7466 0.7442 0.055 Uiso 1 1 calc GR . . . .
H20B H 0.8537 0.7264 0.7714 0.055 Uiso 1 1 calc GR . . . .
H20C H 0.7735 0.6717 0.7655 0.055 Uiso 1 1 calc GR . . . .
C21 C 0.81337(12) 0.59206(9) 0.52529(6) 0.0279(4) Uani 1 1 d . U . . .
C22 C 0.75188(14) 0.61465(11) 0.47975(6) 0.0395(5) Uani 1 1 d . U . . .
H22A H 0.6921 0.5920 0.4822 0.059 Uiso 1 1 calc GR . . . .
H22B H 0.7813 0.6029 0.4464 0.059 Uiso 1 1 calc GR . . . .
H22C H 0.7429 0.6635 0.4815 0.059 Uiso 1 1 calc GR . . . .
C23 C 0.82862(14) 0.51581(10) 0.52290(8) 0.0380(5) Uani 1 1 d . U . . .
H23A H 0.8705 0.5022 0.5511 0.057 Uiso 1 1 calc GR . . . .
H23B H 0.8556 0.5038 0.4889 0.057 Uiso 1 1 calc GR . . . .
H23C H 0.7695 0.4927 0.5271 0.057 Uiso 1 1 calc GR . . . .
C24 C 0.90780(13) 0.62593(11) 0.51787(7) 0.0385(5) Uani 1 1 d . U . . .
H24A H 0.9008 0.6749 0.5205 0.058 Uiso 1 1 calc GR . . . .
H24B H 0.9325 0.6143 0.4833 0.058 Uiso 1 1 calc GR . . . .
H24C H 0.9502 0.6102 0.5451 0.058 Uiso 1 1 calc GR . . . .
C25 C 0.47235(11) 0.65857(8) 0.57951(6) 0.0213(3) Uani 1 1 d . U . . .
H25A H 0.4298 0.6552 0.5493 0.026 Uiso 1 1 calc R . . . .
H25B H 0.5344 0.6680 0.5653 0.026 Uiso 1 1 calc R . . . .
C26 C 0.44324(11) 0.71865(8) 0.61212(6) 0.0213(3) Uani 1 1 d . U . . .
C27 C 0.50625(12) 0.75592(8) 0.64116(6) 0.0254(3) Uani 1 1 d . U . . .
H27 H 0.5688 0.7420 0.6424 0.030 Uiso 1 1 calc R . . . .
C28 C 0.47927(13) 0.81314(9) 0.66836(7) 0.0300(4) Uani 1 1 d . U . . .
H28 H 0.5232 0.8379 0.6881 0.036 Uiso 1 1 calc R . . . .
C29 C 0.38809(13) 0.83430(9) 0.66667(6) 0.0302(4) Uani 1 1 d . U . . .
H29 H 0.3695 0.8733 0.6854 0.036 Uiso 1 1 calc R . . . .
C30 C 0.32474(13) 0.79834(9) 0.63768(6) 0.0293(4) Uani 1 1 d . U . . .
H30 H 0.2625 0.8129 0.6361 0.035 Uiso 1 1 calc R . . . .
C31 C 0.35172(12) 0.74082(8) 0.61072(6) 0.0256(4) Uani 1 1 d . U . . .
H31 H 0.3075 0.7162 0.5911 0.031 Uiso 1 1 calc R . . . .
H5 H 0.3971(19) 0.5592(13) 0.5030(10) 0.057(8) Uiso 1 1 d . . . . .
O6 O 0.27357(8) 0.63610(6) 0.50573(5) 0.0333(3) Uani 1 1 d . . . . .
C32 C 0.29884(16) 0.67328(16) 0.46115(10) 0.0685(8) Uani 1 1 d . U . . .
H32A H 0.3443 0.6478 0.4401 0.082 Uiso 1 1 calc R . . . .
H32B H 0.3270 0.7166 0.4717 0.082 Uiso 1 1 calc R . . . .
C33 C 0.21426(15) 0.68560(15) 0.42984(9) 0.0605(7) Uani 1 1 d . U . . .
H33A H 0.2165 0.7303 0.4128 0.073 Uiso 1 1 calc R . . . .
H33B H 0.2065 0.6507 0.4025 0.073 Uiso 1 1 calc R . . . .
C34 C 0.13989(17) 0.6825(2) 0.46808(11) 0.0844(10) Uani 1 1 d . U . . .
H34A H 0.0885 0.6548 0.4544 0.101 Uiso 1 1 calc R . . . .
H34B H 0.1164 0.7282 0.4756 0.101 Uiso 1 1 calc R . . . .
C35 C 0.17843(13) 0.65155(10) 0.51653(7) 0.0364(4) Uani 1 1 d . U . . .
H35A H 0.1738 0.6833 0.5463 0.044 Uiso 1 1 calc R . . . .
H35B H 0.1442 0.6100 0.5255 0.044 Uiso 1 1 calc R . . . .
O7 O 0.08836(11) 0.58355(9) 0.70237(6) 0.0576(4) Uani 1 1 d . . . . .
C36 C 0.00508(17) 0.54690(16) 0.71018(9) 0.0604(7) Uani 1 1 d . U . . .
H36A H -0.0460 0.5783 0.7179 0.073 Uiso 1 1 calc R . . . .
H36B H 0.0119 0.5158 0.7403 0.073 Uiso 1 1 calc R . . . .
C37 C -0.01567(17) 0.50772(11) 0.66119(9) 0.0502(6) Uani 1 1 d . U . . .
H37A H -0.0713 0.5254 0.6435 0.060 Uiso 1 1 calc R . . . .
H37B H -0.0250 0.4594 0.6691 0.060 Uiso 1 1 calc R . . . .
C38 C 0.06993(18) 0.51815(12) 0.62753(9) 0.0544(6) Uani 1 1 d . U . . .
H38A H 0.1152 0.4816 0.6329 0.065 Uiso 1 1 calc R . . . .
H38B H 0.0541 0.5209 0.5898 0.065 Uiso 1 1 calc R . . . .
C39 C 0.10575(15) 0.58418(12) 0.64763(9) 0.0486(5) Uani 1 1 d . U . . .
H39A H 0.1725 0.5884 0.6406 0.058 Uiso 1 1 calc R . . . .
H39B H 0.0733 0.6222 0.6307 0.058 Uiso 1 1 calc R . . . .

loop_
_atom_site_aniso_label
_atom_site_aniso_U_11
_atom_site_aniso_U_22
_atom_site_aniso_U_33
_atom_site_aniso_U_23
_atom_site_aniso_U_13
_atom_site_aniso_U_12
Al1 0.0152(2) 0.0227(2) 0.0159(2) -0.00065(17) -0.00063(17) -0.00103(19)
O1 0.0489(8) 0.0270(6) 0.0396(7) -0.0011(5) 0.0271(6) -0.0032(6)
O2 0.0219(6) 0.0247(5) 0.0208(5) 0.0005(4) 0.0045(4) 0.0011(5)
O3 0.0244(6) 0.0392(7) 0.0273(6) -0.0098(5) -0.0027(5) -0.0092(6)
O4 0.0163(5) 0.0302(6) 0.0200(5) -0.0055(4) 0.0007(4) -0.0027(5)
O5 0.0174(6) 0.0246(6) 0.0190(5) -0.0013(4) -0.0024(5) 0.0019(5)
N1 0.0146(6) 0.0216(6) 0.0187(6) 0.0012(5) -0.0001(5) -0.0007(5)
C1 0.0139(7) 0.0247(8) 0.0241(7) 0.0001(6) 0.0015(6) -0.0001(7)
C2 0.0149(7) 0.0241(7) 0.0213(7) 0.0006(6) -0.0020(6) -0.0033(7)
C3 0.0185(8) 0.0246(8) 0.0265(8) -0.0035(6) 0.0028(6) -0.0008(7)
C4 0.0241(8) 0.0289(8) 0.0254(8) -0.0016(7) 0.0074(7) -0.0053(7)
C5 0.0247(8) 0.0219(7) 0.0252(8) 0.0017(6) 0.0021(7) -0.0038(7)
C6 0.0167(7) 0.0234(7) 0.0219(7) -0.0015(6) -0.0025(6) -0.0028(7)
C7 0.0156(7) 0.0255(8) 0.0188(7) -0.0012(6) -0.0004(6) -0.0030(7)
C8 0.0350(10) 0.0318(9) 0.0342(9) -0.0021(7) 0.0149(8) -0.0009(8)
C9 0.0198(8) 0.0231(8) 0.0257(8) 0.0010(6) 0.0010(6) -0.0001(7)
C10 0.0279(9) 0.0244(8) 0.0351(9) 0.0035(7) 0.0049(7) 0.0010(8)
C11 0.0216(8) 0.0311(9) 0.0337(9) 0.0025(7) -0.0016(7) 0.0004(7)
C12 0.0253(8) 0.0246(8) 0.0302(8) -0.0048(7) 0.0014(7) 0.0014(7)
C13 0.0181(8) 0.0234(7) 0.0167(7) -0.0003(6) -0.0005(6) 0.0001(6)
C14 0.0173(8) 0.0219(7) 0.0200(7) 0.0015(6) -0.0005(6) 0.0002(6)
C15 0.0183(8) 0.0219(7) 0.0198(7) 0.0003(6) -0.0023(6) -0.0010(6)
C16 0.0186(8) 0.0245(7) 0.0211(7) 0.0018(6) 0.0012(6) -0.0001(7)
C17 0.0172(8) 0.0264(8) 0.0270(8) -0.0003(6) 0.0006(6) -0.0034(7)
C18 0.0229(8) 0.0224(7) 0.0235(8) -0.0013(6) -0.0037(6) -0.0033(7)
C19 0.0214(8) 0.0220(7) 0.0190(7) -0.0007(6) 0.0010(6) 0.0002(7)
C20 0.0342(10) 0.0483(11) 0.0280(9) -0.0132(8) -0.0032(8) -0.0086(9)
C21 0.0220(8) 0.0370(9) 0.0248(8) -0.0053(7) 0.0051(7) -0.0070(8)
C22 0.0367(10) 0.0590(12) 0.0228(8) 0.0025(8) 0.0030(8) -0.0105(10)
C23 0.0312(10) 0.0409(10) 0.0419(10) -0.0144(8) 0.0115(8) -0.0026(9)
C24 0.0287(9) 0.0533(12) 0.0335(9) -0.0081(8) 0.0111(8) -0.0130(9)
C25 0.0192(8) 0.0245(8) 0.0202(7) 0.0030(6) 0.0013(6) 0.0003(7)
C26 0.0221(8) 0.0221(7) 0.0197(7) 0.0043(6) 0.0026(6) 0.0007(7)
C27 0.0228(8) 0.0229(8) 0.0306(8) 0.0030(6) 0.0011(7) -0.0001(7)
C28 0.0347(10) 0.0240(8) 0.0313(9) 0.0001(7) -0.0016(7) -0.0040(8)
C29 0.0397(10) 0.0241(8) 0.0268(8) 0.0022(7) 0.0065(8) 0.0048(8)
C30 0.0285(9) 0.0312(9) 0.0282(8) 0.0053(7) 0.0056(7) 0.0076(8)
C31 0.0229(8) 0.0299(8) 0.0241(8) 0.0033(6) 0.0004(6) 0.0016(7)
O6 0.0267(7) 0.0384(7) 0.0348(6) 0.0044(5) -0.0036(5) 0.0018(6)
C32 0.0335(12) 0.101(2) 0.0709(15) 0.0486(15) 0.0091(11) 0.0123(13)
C33 0.0396(12) 0.0914(18) 0.0503(12) 0.0312(13) 0.0008(10) 0.0034(13)
C34 0.0357(13) 0.148(3) 0.0700(16) 0.0478(18) 0.0068(12) 0.0210(16)
C35 0.0303(10) 0.0409(10) 0.0381(10) -0.0009(8) 0.0040(8) -0.0014(9)
O7 0.0455(9) 0.0858(12) 0.0414(8) 0.0020(8) -0.0071(7) -0.0037(9)
C36 0.0445(13) 0.0993(19) 0.0375(11) -0.0030(12) 0.0038(10) -0.0049(13)
C37 0.0582(14) 0.0429(11) 0.0496(12) 0.0012(10) 0.0119(11) 0.0022(11)
C38 0.0661(15) 0.0529(13) 0.0442(12) 0.0056(10) 0.0183(11) 0.0229(12)
C39 0.0345(11) 0.0644(14) 0.0469(12) 0.0122(10) 0.0049(9) 0.0069(11)

loop_
_atom_type_symbol
_atom_type_description
_atom_type_scat_dispersion_real
_atom_type_scat_dispersion_imag
_atom_type_scat_source
C C 0.0033 0.0016 'International Tables Vol C Tables 4.2.6.8 and 6.1.1.4'
H H 0.0000 0.0000 'International Tables Vol C Tables 4.2.6.8 and 6.1.1.4'
Al Al 0.0645 0.0514 'International Tables Vol C Tables 4.2.6.8 and 6.1.1.4'
O O 0.0106 0.0060 'International Tables Vol C Tables 4.2.6.8 and 6.1.1.4'
N N 0.0061 0.0033 'International Tables Vol C Tables 4.2.6.8 and 6.1.1.4'

loop_
_geom_angle_atom_site_label_1
_geom_angle_atom_site_label_2
_geom_angle_atom_site_label_3
_geom_angle
_geom_angle_site_symmetry_1
_geom_angle_site_symmetry_3
_geom_angle_publ_flag
O2 Al1 Al1 109.84(4) . 5_666 ?
O2 Al1 O4 121.63(6) . . ?
O2 Al1 O5 116.60(6) . . ?
O2 Al1 O5 95.13(5) . 5_666 ?
O2 Al1 N1 91.31(5) . . ?
O4 Al1 Al1 109.58(4) . 5_666 ?
O4 Al1 O5 121.40(6) . . ?
O4 Al1 O5 90.76(5) . 5_666 ?
O4 Al1 N1 90.11(5) . . ?
O5 Al1 Al1 40.14(4) . 5_666 ?
O5 Al1 Al1 37.76(4) 5_666 5_666 ?
O5 Al1 O5 77.91(6) . 5_666 ?
O5 Al1 N1 171.83(5) 5_666 . ?
O5 Al1 N1 94.73(5) . . ?
N1 Al1 Al1 134.77(4) . 5_666 ?
C4 O1 C8 116.53(13) . . ?
C7 O2 Al1 136.06(10) . . ?
C18 O3 C20 117.42(13) . . ?
C15 O4 Al1 135.47(10) . . ?
Al1 O5 Al1 102.09(6) . 5_666 ?
C1 N1 Al1 108.45(9) . . ?
C1 N1 C25 110.04(11) . . ?
C13 N1 Al1 107.15(9) . . ?
C13 N1 C1 109.03(11) . . ?
C13 N1 C25 111.50(12) . . ?
C25 N1 Al1 110.57(9) . . ?
N1 C1 C2 114.56(12) . . ?
C3 C2 C1 117.92(14) . . ?
C3 C2 C7 120.89(14) . . ?
C7 C2 C1 121.17(13) . . ?
C4 C3 C2 119.27(15) . . ?
O1 C4 C3 125.51(15) . . ?
O1 C4 C5 114.70(14) . . ?
C3 C4 C5 119.79(14) . . ?
C4 C5 C6 122.67(15) . . ?
C5 C6 C7 117.66(14) . . ?
C5 C6 C9 120.54(14) . . ?
C7 C6 C9 121.74(14) . . ?
O2 C7 C2 120.66(14) . . ?
O2 C7 C6 119.64(14) . . ?
C2 C7 C6 119.70(14) . . ?
C6 C9 C10 112.37(13) . . ?
C6 C9 C11 108.39(13) . . ?
C6 C9 C12 111.09(13) . . ?
C10 C9 C11 107.33(13) . . ?
C10 C9 C12 107.02(13) . . ?
C11 C9 C12 110.59(14) . . ?
N1 C13 C14 114.31(12) . . ?
C15 C14 C13 120.92(13) . . ?
C15 C14 C19 120.93(14) . . ?
C19 C14 C13 117.96(13) . . ?
O4 C15 C14 120.63(14) . . ?
O4 C15 C16 119.28(13) . . ?
C14 C15 C16 120.07(14) . . ?
C15 C16 C21 121.28(14) . . ?
C17 C16 C15 117.21(14) . . ?
C17 C16 C21 121.47(14) . . ?
C16 C17 C18 122.28(15) . . ?
O3 C18 C17 114.99(14) . . ?
O3 C18 C19 125.04(14) . . ?
C19 C18 C17 119.96(14) . . ?
C18 C19 C14 119.02(14) . . ?
C16 C21 C24 112.03(14) . . ?
C22 C21 C16 110.75(14) . . ?
C22 C21 C24 107.34(15) . . ?
C23 C21 C16 109.18(14) . . ?
C23 C21 C22 110.10(15) . . ?
C23 C21 C24 107.38(15) . . ?
N1 C25 C26 117.79(12) . . ?
C27 C26 C25 121.89(15) . . ?
C27 C26 C31 118.07(15) . . ?
C31 C26 C25 119.90(14) . . ?
C28 C27 C26 121.09(16) . . ?
C27 C28 C29 120.07(17) . . ?
C30 C29 C28 119.69(16) . . ?
C29 C30 C31 120.19(16) . . ?
C30 C31 C26 120.89(16) . . ?
C32 O6 C35 107.04(15) . . ?
O6 C32 C33 107.80(18) . . ?
C34 C33 C32 104.26(19) . . ?
C33 C34 C35 107.12(19) . . ?
O6 C35 C34 106.83(16) . . ?
C39 O7 C36 107.04(17) . . ?
O7 C36 C37 108.57(18) . . ?
C36 C37 C38 103.5(2) . . ?
C39 C38 C37 102.06(18) . . ?
O7 C39 C38 105.46(18) . . ?

loop_
_geom_bond_atom_site_label_1
_geom_bond_atom_site_label_2
_geom_bond_distance
_geom_bond_site_symmetry_2
_geom_bond_publ_flag
Al1 Al1 2.8811(9) 5_666 ?
Al1 O2 1.7454(12) . ?
Al1 O4 1.7505(12) . ?
Al1 O5 1.8996(12) 5_666 ?
Al1 O5 1.8045(12) . ?
Al1 N1 2.0909(13) . ?
O1 C4 1.3767(19) . ?
O1 C8 1.418(2) . ?
O2 C7 1.3464(18) . ?
O3 C18 1.3749(19) . ?
O3 C20 1.413(2) . ?
O4 C15 1.3514(18) . ?
O5 Al1 1.8996(12) 5_666 ?
N1 C1 1.4987(19) . ?
N1 C13 1.4962(19) . ?
N1 C25 1.5090(19) . ?
C1 C2 1.519(2) . ?
C2 C3 1.400(2) . ?
C2 C7 1.401(2) . ?
C3 C4 1.385(2) . ?
C4 C5 1.386(2) . ?
C5 C6 1.388(2) . ?
C6 C7 1.420(2) . ?
C6 C9 1.533(2) . ?
C9 C10 1.536(2) . ?
C9 C11 1.537(2) . ?
C9 C12 1.540(2) . ?
C13 C14 1.510(2) . ?
C14 C15 1.393(2) . ?
C14 C19 1.397(2) . ?
C15 C16 1.421(2) . ?
C16 C17 1.387(2) . ?
C16 C21 1.537(2) . ?
C17 C18 1.394(2) . ?
C18 C19 1.381(2) . ?
C21 C22 1.533(3) . ?
C21 C23 1.533(3) . ?
C21 C24 1.539(2) . ?
C25 C26 1.515(2) . ?
C26 C27 1.391(2) . ?
C26 C31 1.401(2) . ?
C27 C28 1.388(2) . ?
C28 C29 1.390(3) . ?
C29 C30 1.380(3) . ?
C30 C31 1.390(2) . ?
O6 C32 1.405(2) . ?
O6 C35 1.442(2) . ?
C32 C33 1.485(3) . ?
C33 C34 1.457(3) . ?
C34 C35 1.489(3) . ?
O7 C36 1.426(3) . ?
O7 C39 1.419(3) . ?
C36 C37 1.503(3) . ?
C37 C38 1.525(3) . ?
C38 C39 1.502(3) . ?
